data_4310846
loop_
_publ_author_name
'T. Chivers'
'C. Fedorchuk'
'M. Parvez'

_publ_section_title
;
 Synthetic and Structural Investigations of Monomeric Dilithium
 Boraamidinates and Bidentate NBNCN Ligands with Bulky N-Bonded Groups
;
_journal_name_full 'Inorganic Chemistry'
_journal_page_first 2643
_journal_page_last 2653
_journal_paper_doi 10.1021/ic0352755
_journal_volume 43
_journal_year 2004
_chemical_formula_sum 'C31 H50 B N3'
_chemical_formula_weight 475.55
_chemical_name_systematic
;
 ?
;
_space_group_IT_number 4
_symmetry_cell_setting monoclinic
_symmetry_space_group_name_Hall 'P 2yb'
_symmetry_space_group_name_H-M 'P 1 21 1'
_atom_sites_solution_hydrogens geom
_atom_sites_solution_primary direct
_atom_sites_solution_secondary difmap
_audit_creation_method SHELXL-97
_cell_angle_alpha 90.00
_cell_angle_beta 99.06(3)
_cell_angle_gamma 90.00
_cell_formula_units_Z 2
_cell_length_a 10.634(7)
_cell_length_b 9.724(7)
_cell_length_c 14.733(13)
_cell_measurement_temperature 173(2)
_cell_measurement_theta_max 27.4
_cell_measurement_theta_min 3.3
_cell_volume 1504(2)
_computing_cell_refinement 'HKL Scalepack (Otwinowski & Minor 1997)'
_computing_data_collection 'Collect (Nonius BV, 1997-2000)'
_computing_data_reduction 'HKL Denzo and Scalepack (Otwinowski & Minor 1997)'
_computing_molecular_graphics 'Cameron (WinGX v1.64-04), Ortep (SHELXTL-NT v5.1, Bruker)'
_computing_publication_material 'WinGX v1.64-05 (L.J. Farrugia)'
_computing_structure_refinement 'SHELXL-97 (Sheldrick, 1997)'
_computing_structure_solution 'SHELXS-97 (Sheldrick, 1990)'
_diffrn_ambient_temperature 173(2)
_diffrn_measured_fraction_theta_full 0.966
_diffrn_measured_fraction_theta_max 0.966
_diffrn_measurement_device_type 'Kappa CCD (Nonius, FR540C)'
_diffrn_measurement_method 'CCD rotation images, thick slices'
_diffrn_radiation_monochromator graphite
_diffrn_radiation_source 'fine-focus sealed tube'
_diffrn_radiation_type MoK\a
_diffrn_radiation_wavelength 0.71073
_diffrn_reflns_av_R_equivalents 0.0486
_diffrn_reflns_av_sigmaI/netI 0.0896
_diffrn_reflns_limit_h_max 13
_diffrn_reflns_limit_h_min -13
_diffrn_reflns_limit_k_max 11
_diffrn_reflns_limit_k_min -12
_diffrn_reflns_limit_l_max 18
_diffrn_reflns_limit_l_min -19
_diffrn_reflns_number 5614
_diffrn_reflns_theta_full 27.42
_diffrn_reflns_theta_max 27.42
_diffrn_reflns_theta_min 3.31
_diffrn_standards_decay_% 'no decay'
_exptl_absorpt_coefficient_mu 0.060
_exptl_absorpt_correction_T_max 0.9916
_exptl_absorpt_correction_T_min 0.9857
_exptl_absorpt_correction_type none
_exptl_absorpt_process_details 'HKL Scalepack (Otwinowski & Minor 1997)'
_exptl_crystal_colour colorless
_exptl_crystal_density_diffrn 1.050
_exptl_crystal_density_method 'not measured'
_exptl_crystal_description prismatic
_exptl_crystal_F_000 524
_exptl_crystal_size_max 0.24
_exptl_crystal_size_mid 0.16
_exptl_crystal_size_min 0.14
_refine_diff_density_max 0.304
_refine_diff_density_min -0.267
_refine_diff_density_rms 0.049
_refine_ls_abs_structure_details 'Flack H D (1983), Acta Cryst. A39, 876-881'
_refine_ls_abs_structure_Flack -1(4)
_refine_ls_extinction_method none
_refine_ls_goodness_of_fit_ref 0.937
_refine_ls_hydrogen_treatment mixed
_refine_ls_matrix_type full
_refine_ls_number_parameters 327
_refine_ls_number_reflns 3514
_refine_ls_number_restraints 1
_refine_ls_restrained_S_all 0.937
_refine_ls_R_factor_all 0.0918
_refine_ls_R_factor_gt 0.0613
_refine_ls_shift/su_max 0.000
_refine_ls_shift/su_mean 0.000
_refine_ls_structure_factor_coef Fsqd
_refine_ls_weighting_details 'calc w=1/[\s^2^(Fo^2^)+(0.1300P)^2^+0.0000P] where P=(Fo^2^+2Fc^2^)/3'
_refine_ls_weighting_scheme calc
_refine_ls_wR_factor_gt 0.1587
_refine_ls_wR_factor_ref 0.1843
_reflns_number_gt 2542
_reflns_number_total 3514
_reflns_threshold_expression >2sigma(I)
_cod_data_source_file ic0352755si20040218_033734_6.cif
_cod_data_source_block 10a
_cod_database_code 4310846

loop_
_symmetry_equiv_pos_as_xyz
'x, y, z'
'-x, y+1/2, -z'

loop_
_atom_site_label
_atom_site_type_symbol
_atom_site_fract_x
_atom_site_fract_y
_atom_site_fract_z
_atom_site_U_iso_or_equiv
_atom_site_adp_type
_atom_site_occupancy
_atom_site_symmetry_multiplicity
_atom_site_calc_flag
_atom_site_refinement_flags
_atom_site_disorder_assembly
_atom_site_disorder_group
N1 N 0.8255(3) 0.0958(3) 0.2955(2) 0.0315(7) Uani 1 1 d . . .
H1 H 0.8768 0.0815 0.3476 0.038 Uiso 1 1 calc R . .
N2 N 0.6697(3) 0.2648(3) 0.19039(18) 0.0285(6) Uani 1 1 d . . .
N3 N 0.6212(3) 0.2474(3) 0.31989(18) 0.0292(6) Uani 1 1 d . . .
C1 C 0.5695(3) 0.2777(3) 0.2341(2) 0.0299(7) Uani 1 1 d . . .
C2 C 0.4335(3) 0.3079(4) 0.1946(3) 0.0376(8) Uani 1 1 d . . .
H2A H 0.3785 0.2426 0.2219 0.045 Uiso 1 1 calc R . .
H2B H 0.4218 0.2894 0.1277 0.045 Uiso 1 1 calc R . .
C3 C 0.3865(4) 0.4530(5) 0.2088(3) 0.0443(10) Uani 1 1 d . . .
H3A H 0.4352 0.5197 0.1772 0.053 Uiso 1 1 calc R . .
H3B H 0.4008 0.4753 0.2752 0.053 Uiso 1 1 calc R . .
C4 C 0.2445(5) 0.4652(6) 0.1705(4) 0.0713(15) Uani 1 1 d . . .
H4A H 0.2321 0.4490 0.1034 0.086 Uiso 1 1 calc R . .
H4B H 0.1977 0.3925 0.1984 0.086 Uiso 1 1 calc R . .
C5 C 0.1893(6) 0.6010(7) 0.1883(5) 0.092(2) Uani 1 1 d . . .
H5A H 0.0987 0.6023 0.1621 0.110 Uiso 1 1 calc R . .
H5B H 0.2338 0.6735 0.1598 0.110 Uiso 1 1 calc R . .
H5C H 0.1990 0.6168 0.2548 0.110 Uiso 1 1 calc R . .
C6 C 0.8154(3) -0.0140(3) 0.2308(2) 0.0293(7) Uani 1 1 d . . .
C7 C 0.7045(3) -0.0943(3) 0.2120(2) 0.0297(8) Uani 1 1 d . . .
C8 C 0.6967(4) -0.1954(4) 0.1439(2) 0.0342(8) Uani 1 1 d . . .
H8 H 0.6210 -0.2484 0.1299 0.041 Uiso 1 1 calc R . .
C9 C 0.7966(4) -0.2199(4) 0.0965(3) 0.0401(9) Uani 1 1 d . . .
H9 H 0.7889 -0.2874 0.0494 0.048 Uiso 1 1 calc R . .
C10 C 0.9076(4) -0.1456(4) 0.1183(3) 0.0396(9) Uani 1 1 d . . .
H10 H 0.9771 -0.1646 0.0869 0.048 Uiso 1 1 calc R . .
C11 C 0.9204(3) -0.0433(4) 0.1853(3) 0.0356(8) Uani 1 1 d . . .
C12 C 0.5976(3) -0.0818(4) 0.2690(2) 0.0325(8) Uani 1 1 d . . .
H12 H 0.6104 0.0057 0.3048 0.039 Uiso 1 1 calc R . .
C13 C 0.6055(4) -0.2007(5) 0.3371(3) 0.0540(11) Uani 1 1 d . . .
H13A H 0.5420 -0.1875 0.3779 0.065 Uiso 1 1 calc R . .
H13B H 0.6908 -0.2034 0.3737 0.065 Uiso 1 1 calc R . .
H13C H 0.5887 -0.2874 0.3035 0.065 Uiso 1 1 calc R . .
C14 C 0.4655(4) -0.0775(5) 0.2111(3) 0.0479(10) Uani 1 1 d . . .
H14A H 0.4022 -0.0546 0.2505 0.058 Uiso 1 1 calc R . .
H14B H 0.4455 -0.1675 0.1826 0.058 Uiso 1 1 calc R . .
H14C H 0.4637 -0.0075 0.1631 0.058 Uiso 1 1 calc R . .
C15 C 1.0461(3) 0.0334(4) 0.2112(3) 0.0412(9) Uani 1 1 d . . .
H15 H 1.0248 0.1304 0.2253 0.049 Uiso 1 1 calc R . .
C16 C 1.1213(4) -0.0282(5) 0.2997(3) 0.0548(12) Uani 1 1 d . . .
H16A H 1.1962 0.0289 0.3205 0.066 Uiso 1 1 calc R . .
H16B H 1.1486 -0.1217 0.2873 0.066 Uiso 1 1 calc R . .
H16C H 1.0669 -0.0310 0.3475 0.066 Uiso 1 1 calc R . .
C17 C 1.1265(4) 0.0385(5) 0.1346(3) 0.0571(12) Uani 1 1 d . . .
H17A H 1.1983 0.1014 0.1518 0.069 Uiso 1 1 calc R . .
H17B H 1.0743 0.0710 0.0779 0.069 Uiso 1 1 calc R . .
H17C H 1.1589 -0.0538 0.1246 0.069 Uiso 1 1 calc R . .
C18 C 0.6826(3) 0.2853(4) 0.0922(2) 0.0340(8) Uani 1 1 d . . .
C19 C 0.6204(4) 0.1663(4) 0.0336(3) 0.0419(9) Uani 1 1 d . . .
H19A H 0.6301 0.1811 -0.0307 0.050 Uiso 1 1 calc R . .
H19B H 0.5297 0.1619 0.0386 0.050 Uiso 1 1 calc R . .
H19C H 0.6617 0.0797 0.0554 0.050 Uiso 1 1 calc R . .
C20 C 0.6240(4) 0.4223(4) 0.0558(3) 0.0420(9) Uani 1 1 d . . .
H20A H 0.6454 0.4399 -0.0055 0.050 Uiso 1 1 calc R . .
H20B H 0.6578 0.4967 0.0975 0.050 Uiso 1 1 calc R . .
H20C H 0.5312 0.4181 0.0520 0.050 Uiso 1 1 calc R . .
C21 C 0.8246(4) 0.2860(5) 0.0875(3) 0.0449(10) Uani 1 1 d . . .
H21A H 0.8374 0.2998 0.0237 0.054 Uiso 1 1 calc R . .
H21B H 0.8620 0.1979 0.1099 0.054 Uiso 1 1 calc R . .
H21C H 0.8658 0.3607 0.1257 0.054 Uiso 1 1 calc R . .
C22 C 0.5765(3) 0.2611(4) 0.4097(2) 0.0335(8) Uani 1 1 d . . .
C23 C 0.5974(4) 0.4089(4) 0.4454(3) 0.0447(10) Uani 1 1 d . . .
H23A H 0.5698 0.4167 0.5055 0.054 Uiso 1 1 calc R . .
H23B H 0.5478 0.4724 0.4020 0.054 Uiso 1 1 calc R . .
H23C H 0.6880 0.4322 0.4512 0.054 Uiso 1 1 calc R . .
C24 C 0.6599(4) 0.1649(5) 0.4756(2) 0.0430(9) Uani 1 1 d . . .
H24A H 0.6398 0.1766 0.5379 0.052 Uiso 1 1 calc R . .
H24B H 0.7498 0.1870 0.4755 0.052 Uiso 1 1 calc R . .
H24C H 0.6436 0.0695 0.4559 0.052 Uiso 1 1 calc R . .
C25 C 0.4373(4) 0.2184(4) 0.4051(3) 0.0399(9) Uani 1 1 d . . .
H25A H 0.4171 0.2105 0.4675 0.048 Uiso 1 1 calc R . .
H25B H 0.4235 0.1295 0.3737 0.048 Uiso 1 1 calc R . .
H25C H 0.3822 0.2879 0.3710 0.048 Uiso 1 1 calc R . .
C26 C 0.8529(3) 0.3575(4) 0.3263(2) 0.0318(8) Uani 1 1 d . . .
C27 C 0.8288(4) 0.4922(4) 0.2959(3) 0.0368(9) Uani 1 1 d . . .
H27 H 0.7562 0.5095 0.2508 0.044 Uiso 1 1 calc R . .
C28 C 0.9061(4) 0.6022(4) 0.3286(3) 0.0444(10) Uani 1 1 d . . .
H28 H 0.8880 0.6920 0.3047 0.053 Uiso 1 1 calc R . .
C29 C 1.0101(4) 0.5796(5) 0.3965(3) 0.0524(12) Uani 1 1 d . . .
H29 H 1.0634 0.6539 0.4201 0.063 Uiso 1 1 calc R . .
C30 C 1.0353(5) 0.4478(5) 0.4292(3) 0.0620(14) Uani 1 1 d . . .
H30 H 1.1059 0.4315 0.4761 0.074 Uiso 1 1 calc R . .
C31 C 0.9585(4) 0.3392(4) 0.3944(3) 0.0465(11) Uani 1 1 d . . .
H31 H 0.9783 0.2493 0.4177 0.056 Uiso 1 1 calc R . .
B1 B 0.7597(4) 0.2327(4) 0.2862(3) 0.0292(8) Uani 1 1 d . . .

loop_
_atom_site_aniso_label
_atom_site_aniso_U_11
_atom_site_aniso_U_22
_atom_site_aniso_U_33
_atom_site_aniso_U_23
_atom_site_aniso_U_13
_atom_site_aniso_U_12
N1 0.0313(15) 0.0352(16) 0.0247(15) -0.0006(13) -0.0062(12) 0.0053(13)
N2 0.0321(15) 0.0302(15) 0.0218(13) 0.0010(12) -0.0002(11) -0.0009(13)
N3 0.0309(15) 0.0312(15) 0.0236(14) -0.0017(12) -0.0020(11) 0.0028(12)
C1 0.0385(19) 0.0232(17) 0.0250(16) -0.0026(13) -0.0041(14) -0.0004(15)
C2 0.0347(19) 0.041(2) 0.0347(19) -0.0007(16) -0.0015(15) 0.0019(16)
C3 0.043(2) 0.047(2) 0.041(2) 0.0050(18) 0.0032(17) 0.0128(19)
C4 0.051(3) 0.080(4) 0.080(4) 0.010(3) 0.002(3) 0.027(3)
C5 0.073(4) 0.079(4) 0.127(6) 0.026(4) 0.028(4) 0.031(3)
C6 0.0318(17) 0.0277(17) 0.0269(17) 0.0043(14) -0.0001(14) 0.0031(14)
C7 0.0315(18) 0.0273(17) 0.0285(17) 0.0025(14) -0.0009(14) 0.0040(14)
C8 0.0388(19) 0.0313(17) 0.0312(18) -0.0038(15) 0.0010(15) -0.0060(16)
C9 0.052(2) 0.036(2) 0.0321(19) -0.0116(17) 0.0045(16) -0.0034(18)
C10 0.038(2) 0.038(2) 0.043(2) -0.0034(18) 0.0093(17) 0.0005(17)
C11 0.0353(19) 0.0309(18) 0.040(2) -0.0017(16) 0.0032(15) 0.0010(16)
C12 0.0326(18) 0.0330(18) 0.0316(18) -0.0010(15) 0.0042(14) -0.0022(16)
C13 0.063(3) 0.056(3) 0.047(2) 0.013(2) 0.023(2) 0.011(2)
C14 0.037(2) 0.064(3) 0.042(2) -0.008(2) 0.0022(17) -0.001(2)
C15 0.0284(18) 0.040(2) 0.056(2) -0.0053(19) 0.0079(17) 0.0007(16)
C16 0.036(2) 0.060(3) 0.064(3) -0.007(2) -0.005(2) 0.006(2)
C17 0.044(2) 0.063(3) 0.068(3) -0.010(3) 0.017(2) -0.008(2)
C18 0.045(2) 0.0320(18) 0.0239(17) 0.0013(15) 0.0012(14) 0.0018(17)
C19 0.059(3) 0.038(2) 0.0254(19) -0.0033(17) -0.0026(18) 0.0019(19)
C20 0.054(2) 0.039(2) 0.032(2) 0.0050(17) 0.0039(17) 0.0032(19)
C21 0.053(2) 0.054(2) 0.0284(19) 0.0042(18) 0.0102(16) -0.002(2)
C22 0.0365(19) 0.038(2) 0.0253(17) -0.0034(15) 0.0041(14) 0.0027(16)
C23 0.058(3) 0.043(2) 0.034(2) -0.0098(17) 0.0112(18) 0.002(2)
C24 0.050(2) 0.056(2) 0.0224(18) 0.0014(17) 0.0033(17) -0.0012(19)
C25 0.036(2) 0.048(2) 0.036(2) 0.0000(17) 0.0069(16) -0.0022(17)
C26 0.0321(18) 0.0357(18) 0.0260(17) -0.0046(15) -0.0001(14) -0.0027(15)
C27 0.038(2) 0.0337(19) 0.035(2) -0.0059(16) -0.0068(16) -0.0020(15)
C28 0.051(2) 0.036(2) 0.043(2) -0.0002(18) -0.0014(19) -0.0033(18)
C29 0.050(3) 0.045(2) 0.056(3) -0.012(2) -0.012(2) -0.015(2)
C30 0.059(3) 0.057(3) 0.058(3) -0.002(2) -0.031(2) -0.003(2)
C31 0.049(2) 0.040(2) 0.042(2) 0.0008(18) -0.0177(18) 0.0013(18)
B1 0.0272(19) 0.033(2) 0.0264(19) -0.0016(16) 0.0012(15) 0.0013(16)

loop_
_atom_type_symbol
_atom_type_description
_atom_type_scat_dispersion_real
_atom_type_scat_dispersion_imag
_atom_type_scat_source
C C 0.0033 0.0016 'International Tables Vol C Tables 4.2.6.8 and 6.1.1.4'
H H 0.0000 0.0000 'International Tables Vol C Tables 4.2.6.8 and 6.1.1.4'
B B 0.0013 0.0007 'International Tables Vol C Tables 4.2.6.8 and 6.1.1.4'
N N 0.0061 0.0033 'International Tables Vol C Tables 4.2.6.8 and 6.1.1.4'

loop_
_geom_angle_atom_site_label_1
_geom_angle_atom_site_label_2
_geom_angle_atom_site_label_3
_geom_angle
_geom_angle_site_symmetry_1
_geom_angle_site_symmetry_3
_geom_angle_publ_flag
C6 N1 B1 128.3(3) . . ?
C1 N2 C18 131.2(3) . . ?
C1 N2 B1 90.3(2) . . ?
C18 N2 B1 138.3(3) . . ?
C1 N3 C22 133.3(3) . . ?
C1 N3 B1 89.4(3) . . ?
C22 N3 B1 135.3(3) . . ?
N3 C1 N2 101.2(3) . . ?
N3 C1 C2 129.9(3) . . ?
N2 C1 C2 128.7(3) . . ?
C1 C2 C3 116.4(3) . . ?
C2 C3 C4 110.3(4) . . ?
C5 C4 C3 113.4(5) . . ?
C7 C6 C11 119.6(3) . . ?
C7 C6 N1 121.4(3) . . ?
C11 C6 N1 119.1(3) . . ?
C8 C7 C6 119.1(3) . . ?
C8 C7 C12 119.2(3) . . ?
C6 C7 C12 121.6(3) . . ?
C9 C8 C7 121.4(3) . . ?
C10 C9 C8 119.4(3) . . ?
C9 C10 C11 121.6(4) . . ?
C10 C11 C6 118.8(3) . . ?
C10 C11 C15 120.7(3) . . ?
C6 C11 C15 120.4(3) . . ?
C14 C12 C7 113.4(3) . . ?
C14 C12 C13 109.8(3) . . ?
C7 C12 C13 109.6(3) . . ?
C17 C15 C11 113.7(3) . . ?
C17 C15 C16 111.3(3) . . ?
C11 C15 C16 109.9(4) . . ?
N2 C18 C21 106.8(3) . . ?
N2 C18 C19 110.5(3) . . ?
C21 C18 C19 108.7(3) . . ?
N2 C18 C20 111.2(3) . . ?
C21 C18 C20 109.4(3) . . ?
C19 C18 C20 110.1(3) . . ?
N3 C22 C24 106.1(3) . . ?
N3 C22 C25 112.3(3) . . ?
C24 C22 C25 108.9(3) . . ?
N3 C22 C23 109.9(3) . . ?
C24 C22 C23 108.6(3) . . ?
C25 C22 C23 110.9(3) . . ?
C31 C26 C27 115.9(3) . . ?
C31 C26 B1 123.0(3) . . ?
C27 C26 B1 121.1(3) . . ?
C28 C27 C26 122.9(3) . . ?
C29 C28 C27 119.3(4) . . ?
C30 C29 C28 119.2(4) . . ?
C31 C30 C29 120.6(4) . . ?
C30 C31 C26 122.1(4) . . ?
N1 B1 N2 117.2(3) . . ?
N1 B1 C26 112.5(3) . . ?
N2 B1 C26 114.9(3) . . ?
N1 B1 N3 118.7(3) . . ?
N2 B1 N3 79.0(2) . . ?
C26 B1 N3 110.7(3) . . ?

loop_
_geom_bond_atom_site_label_1
_geom_bond_atom_site_label_2
_geom_bond_distance
_geom_bond_site_symmetry_2
_geom_bond_publ_flag
N1 C6 1.424(5) . ?
N1 B1 1.499(5) . ?
N2 C1 1.336(5) . ?
N2 C18 1.487(4) . ?
N2 B1 1.606(5) . ?
N3 C1 1.330(4) . ?
N3 C22 1.481(5) . ?
N3 B1 1.633(5) . ?
C1 C2 1.500(5) . ?
C2 C3 1.522(6) . ?
C3 C4 1.531(6) . ?
C4 C5 1.486(9) . ?
C6 C7 1.406(5) . ?
C6 C11 1.418(5) . ?
C7 C8 1.398(5) . ?
C7 C12 1.521(5) . ?
C8 C9 1.380(5) . ?
C9 C10 1.378(5) . ?
C10 C11 1.392(5) . ?
C11 C15 1.526(5) . ?
C12 C14 1.525(5) . ?
C12 C13 1.524(6) . ?
C15 C17 1.522(6) . ?
C15 C16 1.539(6) . ?
C18 C21 1.522(6) . ?
C18 C19 1.530(5) . ?
C18 C20 1.533(5) . ?
C22 C24 1.527(5) . ?
C22 C25 1.529(5) . ?
C22 C23 1.534(6) . ?
C26 C31 1.395(5) . ?
C26 C27 1.396(5) . ?
C26 B1 1.618(5) . ?
C27 C28 1.388(5) . ?
C28 C29 1.387(6) . ?
C29 C30 1.381(8) . ?
C30 C31 1.383(6) . ?

loop_
_geom_torsion_atom_site_label_1
_geom_torsion_atom_site_label_2
_geom_torsion_atom_site_label_3
_geom_torsion_atom_site_label_4
_geom_torsion
_geom_torsion_site_symmetry_1
_geom_torsion_site_symmetry_2
_geom_torsion_site_symmetry_3
_geom_torsion_site_symmetry_4
_geom_torsion_publ_flag
C22 N3 C1 N2 168.3(3) . . . . ?
B1 N3 C1 N2 3.0(3) . . . . ?
C22 N3 C1 C2 -15.9(6) . . . . ?
B1 N3 C1 C2 178.8(4) . . . . ?
C18 N2 C1 N3 -179.1(3) . . . . ?
B1 N2 C1 N3 -3.0(3) . . . . ?
C18 N2 C1 C2 5.0(6) . . . . ?
B1 N2 C1 C2 -178.9(4) . . . . ?
N3 C1 C2 C3 80.5(5) . . . . ?
N2 C1 C2 C3 -104.8(4) . . . . ?
C1 C2 C3 C4 -176.2(4) . . . . ?
C2 C3 C4 C5 175.5(5) . . . . ?
B1 N1 C6 C7 -71.5(5) . . . . ?
B1 N1 C6 C11 109.1(4) . . . . ?
C11 C6 C7 C8 -4.5(5) . . . . ?
N1 C6 C7 C8 176.2(3) . . . . ?
C11 C6 C7 C12 170.5(3) . . . . ?
N1 C6 C7 C12 -8.8(5) . . . . ?
C6 C7 C8 C9 1.6(5) . . . . ?
C12 C7 C8 C9 -173.5(3) . . . . ?
C7 C8 C9 C10 1.6(6) . . . . ?
C8 C9 C10 C11 -1.9(6) . . . . ?
C9 C10 C11 C6 -1.0(6) . . . . ?
C9 C10 C11 C15 177.3(4) . . . . ?
C7 C6 C11 C10 4.2(5) . . . . ?
N1 C6 C11 C10 -176.4(3) . . . . ?
C7 C6 C11 C15 -174.1(3) . . . . ?
N1 C6 C11 C15 5.2(5) . . . . ?
C8 C7 C12 C14 -49.5(4) . . . . ?
C6 C7 C12 C14 135.5(4) . . . . ?
C8 C7 C12 C13 73.6(4) . . . . ?
C6 C7 C12 C13 -101.4(4) . . . . ?
C10 C11 C15 C17 26.4(5) . . . . ?
C6 C11 C15 C17 -155.2(4) . . . . ?
C10 C11 C15 C16 -99.1(4) . . . . ?
C6 C11 C15 C16 79.2(4) . . . . ?
C1 N2 C18 C21 167.9(3) . . . . ?
B1 N2 C18 C21 -6.2(5) . . . . ?
C1 N2 C18 C19 -74.0(4) . . . . ?
B1 N2 C18 C19 111.9(4) . . . . ?
C1 N2 C18 C20 48.6(5) . . . . ?
B1 N2 C18 C20 -125.5(4) . . . . ?
C1 N3 C22 C24 161.3(4) . . . . ?
B1 N3 C22 C24 -39.9(5) . . . . ?
C1 N3 C22 C25 42.5(5) . . . . ?
B1 N3 C22 C25 -158.7(3) . . . . ?
C1 N3 C22 C23 -81.5(5) . . . . ?
B1 N3 C22 C23 77.3(5) . . . . ?
C31 C26 C27 C28 1.9(6) . . . . ?
B1 C26 C27 C28 179.9(4) . . . . ?
C26 C27 C28 C29 -2.0(6) . . . . ?
C27 C28 C29 C30 0.8(7) . . . . ?
C28 C29 C30 C31 0.5(8) . . . . ?
C29 C30 C31 C26 -0.6(8) . . . . ?
C27 C26 C31 C30 -0.5(6) . . . . ?
B1 C26 C31 C30 -178.5(4) . . . . ?
C6 N1 B1 N2 -2.5(5) . . . . ?
C6 N1 B1 C26 -138.9(3) . . . . ?
C6 N1 B1 N3 89.7(4) . . . . ?
C1 N2 B1 N1 119.2(3) . . . . ?
C18 N2 B1 N1 -65.2(5) . . . . ?
C1 N2 B1 C26 -105.4(3) . . . . ?
C18 N2 B1 C26 70.2(5) . . . . ?
C1 N2 B1 N3 2.4(2) . . . . ?
C18 N2 B1 N3 178.0(4) . . . . ?
C31 C26 B1 N1 -25.8(5) . . . . ?
C27 C26 B1 N1 156.3(3) . . . . ?
C31 C26 B1 N2 -163.3(3) . . . . ?
C27 C26 B1 N2 18.8(5) . . . . ?
C31 C26 B1 N3 109.5(4) . . . . ?
C27 C26 B1 N3 -68.3(4) . . . . ?
C1 N3 B1 N1 -117.6(3) . . . . ?
C22 N3 B1 N1 77.6(5) . . . . ?
C1 N3 B1 N2 -2.5(2) . . . . ?
C22 N3 B1 N2 -167.2(4) . . . . ?
C1 N3 B1 C26 110.2(3) . . . . ?
C22 N3 B1 C26 -54.6(5) . . . . ?
